data_7157899
loop_
_publ_author_name
'Teixeira, F\'atima C'
'Lucas, Carla'
'Curto, M Jo\~ao M'
'Andr\'e, V\^ania'
'Duarte, M. Teresa'
'Teixeira, Ant\'onio P S'

_publ_section_title
;
 Synthesis of novel pyrazolo[3,4-b]quinolinebisphosphonic acids and an
 unexpected intramolecular cyclization and phosphonylation reaction.
;
_journal_issue 11
_journal_name_full 'Organic &amp; biomolecular chemistry'
_journal_page_first 2533
_journal_page_last 2545
_journal_paper_doi 10.1039/d1ob00025j
_journal_volume 19
_journal_year 2021
_chemical_formula_sum 'C17 H20 N3 O4 P'
_chemical_formula_weight 361.33
_space_group_crystal_system monoclinic
_space_group_IT_number 14
_space_group_name_Hall '-P 2yn'
_space_group_name_H-M_alt 'P 1 21/n 1'
_atom_sites_solution_hydrogens geom
_audit_creation_method SHELXL-2014/7
_audit_update_record
;
2021-01-05 deposited with the CCDC.	2021-02-22 downloaded from the CCDC.
;
_cell_angle_alpha 90
_cell_angle_beta 105.237(7)
_cell_angle_gamma 90
_cell_formula_units_Z 4
_cell_length_a 11.592(3)
_cell_length_b 7.7150(15)
_cell_length_c 19.848(5)
_cell_measurement_reflns_used 8322
_cell_measurement_temperature 296(2)
_cell_measurement_theta_max 25.361
_cell_measurement_theta_min 2.846
_cell_volume 1712.7(7)
_computing_cell_refinement 'BRUKER SMART (Bruker, 2014)'
_computing_data_collection 'BRUKER SMART (Bruker, 2014)'
_computing_data_reduction 'BRUKER SAINT (Bruker, 2014)'
_computing_molecular_graphics 'Mercury 2020.1'
_computing_structure_refinement 'SHELXL-2014/7 (Sheldrick, 2014)'
_computing_structure_solution 'SHELXT 2014/4 (Sheldrick, 2015)'
_diffrn_ambient_temperature 296(2)
_diffrn_measured_fraction_theta_full 0.994
_diffrn_measured_fraction_theta_max 0.989
_diffrn_measurement_device_type 'CCD area detector'
_diffrn_measurement_method 'phi and omega scans'
_diffrn_radiation_monochromator graphite
_diffrn_radiation_source 'fine-focus sealed tube'
_diffrn_radiation_type MoK\a
_diffrn_radiation_wavelength 0.71073
_diffrn_reflns_av_R_equivalents 0.1102
_diffrn_reflns_av_unetI/netI 0.1508
_diffrn_reflns_Laue_measured_fraction_full 0.994
_diffrn_reflns_Laue_measured_fraction_max 0.989
_diffrn_reflns_limit_h_max 13
_diffrn_reflns_limit_h_min -13
_diffrn_reflns_limit_k_max 6
_diffrn_reflns_limit_k_min -9
_diffrn_reflns_limit_l_max 23
_diffrn_reflns_limit_l_min -21
_diffrn_reflns_number 8322
_diffrn_reflns_point_group_measured_fraction_full 0.994
_diffrn_reflns_point_group_measured_fraction_max 0.989
_diffrn_reflns_theta_full 25.242
_diffrn_reflns_theta_max 25.361
_diffrn_reflns_theta_min 2.846
_exptl_absorpt_coefficient_mu 0.188
_exptl_absorpt_correction_T_max 0.993
_exptl_absorpt_correction_T_min 0.989
_exptl_absorpt_correction_type multi-scan
_exptl_absorpt_process_details 'SADABS (Bruker,2014)'
_exptl_crystal_colour colourless
_exptl_crystal_density_diffrn 1.401
_exptl_crystal_description block
_exptl_crystal_F_000 760
_exptl_crystal_size_max 0.15
_exptl_crystal_size_mid 0.05
_exptl_crystal_size_min 0.04
_refine_diff_density_max 0.411
_refine_diff_density_min -0.336
_refine_diff_density_rms 0.095
_refine_ls_extinction_coef 0.016(4)
_refine_ls_extinction_expression Fc^*^=kFc[1+0.001xFc^2^\l^3^/sin(2\q)]^-1/4^
_refine_ls_extinction_method 'SHELXL-2014/7 (Sheldrick 2014'
_refine_ls_goodness_of_fit_ref 0.960
_refine_ls_hydrogen_treatment constr
_refine_ls_matrix_type full
_refine_ls_number_parameters 227
_refine_ls_number_reflns 3108
_refine_ls_number_restraints 0
_refine_ls_restrained_S_all 0.960
_refine_ls_R_factor_all 0.1303
_refine_ls_R_factor_gt 0.0817
_refine_ls_shift/su_max 0.000
_refine_ls_shift/su_mean 0.000
_refine_ls_structure_factor_coef Fsqd
_refine_ls_weighting_details 'w=1/[\s^2^(Fo^2^)+(0.1069P)^2^] where P=(Fo^2^+2Fc^2^)/3'
_refine_ls_weighting_scheme calc
_refine_ls_wR_factor_gt 0.1960
_refine_ls_wR_factor_ref 0.2347
_reflns_Friedel_coverage 0.000
_reflns_number_gt 1786
_reflns_number_total 3108
_reflns_threshold_expression 'I > 2\s(I)'
_cod_data_source_file d1ob00025j2.cif
_cod_data_source_block 2
_cod_depositor_comments 'Adding full bibliography for 7157899--7157900.cif.'
_cod_original_sg_symbol_H-M 'P 21/n'
_cod_database_code 7157899
_shelx_shelxl_version_number 2014/7
_shelx_space_group_comment
;
The symmetry employed for this shelxl refinement is uniquely defined
by the following loop, which should always be used as a source of
symmetry information in preference to the above space-group names.
They are only intended as comments.
;

loop_
_space_group_symop_operation_xyz
'x, y, z'
'-x+1/2, y+1/2, -z+1/2'
'-x, -y, -z'
'x-1/2, -y-1/2, z-1/2'

loop_
_atom_site_label
_atom_site_type_symbol
_atom_site_fract_x
_atom_site_fract_y
_atom_site_fract_z
_atom_site_U_iso_or_equiv
_atom_site_adp_type
_atom_site_occupancy
_atom_site_site_symmetry_order
_atom_site_calc_flag
_atom_site_refinement_flags_posn
_atom_site_refinement_flags_adp
_atom_site_refinement_flags_occupancy
_atom_site_disorder_assembly
_atom_site_disorder_group
P1 P 0.38876(9) 0.40768(15) 0.59571(6) 0.0413(4) Uani 1 1 d . . . . .
O3 O 0.3994(2) 0.2915(4) 0.53234(16) 0.0478(8) Uani 1 1 d . . . . .
O2 O 0.3022(3) 0.3442(4) 0.63126(16) 0.0530(9) Uani 1 1 d . . . . .
O4 O 0.5217(2) 0.4223(4) 0.64110(17) 0.0532(9) Uani 1 1 d . . . . .
N9 N 0.1558(3) 0.8060(5) 0.59609(19) 0.0438(9) Uani 1 1 d . . . . .
N1 N 0.3052(3) 0.9172(4) 0.69473(19) 0.0458(9) Uani 1 1 d . . . . .
O1 O -0.0402(3) 0.8481(6) 0.5941(2) 0.0839(13) Uani 1 1 d . . . . .
N2 N 0.4253(3) 0.9102(5) 0.7236(2) 0.0564(11) Uani 1 1 d . . . . .
C9A C 0.2737(3) 0.8202(5) 0.6360(2) 0.0380(10) Uani 1 1 d . . . . .
C3A C 0.3734(3) 0.7487(5) 0.6245(2) 0.0390(10) Uani 1 1 d . . . . .
C4A C 0.2412(3) 0.6480(5) 0.5122(2) 0.0407(10) Uani 1 1 d . . . . .
C8A C 0.1430(3) 0.7252(5) 0.5290(2) 0.0434(11) Uani 1 1 d . . . . .
C4 C 0.3650(3) 0.6292(6) 0.5642(2) 0.0424(10) Uani 1 1 d . . . . .
H4 H 0.4267 0.6600 0.5408 0.051 Uiso 1 1 calc R U . . .
C3 C 0.4650(4) 0.8089(7) 0.6809(2) 0.0518(12) Uani 1 1 d . . . . .
H3 H 0.5452 0.7805 0.6875 0.062 Uiso 1 1 calc R U . . .
C5 C 0.2255(4) 0.5822(6) 0.4458(2) 0.0557(13) Uani 1 1 d . . . . .
H5 H 0.2911 0.5334 0.4341 0.067 Uiso 1 1 calc R U . . .
C10 C 0.0642(4) 0.8605(6) 0.6241(3) 0.0560(13) Uani 1 1 d . . . . .
C8 C 0.0329(4) 0.7308(7) 0.4777(3) 0.0595(14) Uani 1 1 d . . . . .
H8 H -0.0326 0.7841 0.4879 0.071 Uiso 1 1 calc R U . . .
C15 C 0.5813(4) 0.2687(7) 0.6781(3) 0.0664(15) Uani 1 1 d . . . . .
H15A H 0.6129 0.1976 0.6468 0.080 Uiso 1 1 calc R U . . .
H15B H 0.5248 0.1999 0.6951 0.080 Uiso 1 1 calc R U . . .
C12 C 0.2216(4) 1.0221(6) 0.7190(3) 0.0561(13) Uani 1 1 d . . . . .
H12A H 0.2155 1.1365 0.6981 0.067 Uiso 1 1 calc R U . . .
H12B H 0.2473 1.0345 0.7693 0.067 Uiso 1 1 calc R U . . .
C6 C 0.1166(5) 0.5852(7) 0.3957(3) 0.0666(15) Uani 1 1 d . . . . .
H6 H 0.1085 0.5388 0.3514 0.080 Uiso 1 1 calc R U . . .
C11 C 0.1032(4) 0.9311(7) 0.6977(3) 0.0631(14) Uani 1 1 d . . . . .
H11A H 0.0423 1.0113 0.7038 0.076 Uiso 1 1 calc R U . . .
H11B H 0.1053 0.8355 0.7297 0.076 Uiso 1 1 calc R U . . .
C7 C 0.0210(5) 0.6595(7) 0.4139(3) 0.0703(16) Uani 1 1 d . . . . .
H7 H -0.0534 0.6608 0.3815 0.084 Uiso 1 1 calc R U . . .
C16 C 0.6804(5) 0.3285(9) 0.7378(3) 0.092(2) Uani 1 1 d . . . . .
H16A H 0.7206 0.2298 0.7628 0.138 Uiso 1 1 calc R U . . .
H16B H 0.7360 0.3960 0.7205 0.138 Uiso 1 1 calc R U . . .
H16C H 0.6482 0.3983 0.7686 0.138 Uiso 1 1 calc R U . . .
C13 C 0.3120(5) 0.1576(7) 0.5051(3) 0.0694(16) Uani 1 1 d . . . . .
H13A H 0.2323 0.2067 0.4949 0.083 Uiso 1 1 calc R U . . .
H13B H 0.3177 0.0676 0.5399 0.083 Uiso 1 1 calc R U . . .
C14 C 0.3321(5) 0.0814(8) 0.4409(3) 0.086(2) Uani 1 1 d . . . . .
H14A H 0.2734 -0.0069 0.4236 0.129 Uiso 1 1 calc R U . . .
H14B H 0.3253 0.1702 0.4062 0.129 Uiso 1 1 calc R U . . .
H14C H 0.4106 0.0313 0.4511 0.129 Uiso 1 1 calc R U . . .

loop_
_atom_site_aniso_label
_atom_site_aniso_U_11
_atom_site_aniso_U_22
_atom_site_aniso_U_33
_atom_site_aniso_U_23
_atom_site_aniso_U_13
_atom_site_aniso_U_12
P1 0.0386(6) 0.0452(7) 0.0388(7) -0.0003(5) 0.0078(5) 0.0008(5)
O3 0.0480(15) 0.0484(17) 0.048(2) -0.0110(15) 0.0139(14) -0.0041(13)
O2 0.0592(18) 0.0565(19) 0.046(2) 0.0047(16) 0.0189(16) -0.0001(15)
O4 0.0441(16) 0.0471(19) 0.058(2) 0.0026(15) -0.0041(15) 0.0034(13)
N9 0.0407(18) 0.045(2) 0.045(2) 0.0003(17) 0.0097(17) 0.0003(16)
N1 0.053(2) 0.043(2) 0.039(2) 0.0001(17) 0.0074(18) -0.0062(17)
O1 0.0441(19) 0.104(3) 0.101(3) -0.019(3) 0.014(2) 0.0033(18)
N2 0.054(2) 0.061(3) 0.046(2) -0.003(2) -0.0010(19) -0.0105(19)
C9A 0.044(2) 0.036(2) 0.030(2) 0.0022(18) 0.0016(18) -0.0063(18)
C3A 0.037(2) 0.042(2) 0.036(2) 0.0058(19) 0.0047(18) -0.0031(17)
C4A 0.046(2) 0.041(2) 0.031(2) 0.0033(19) 0.0036(19) 0.0002(18)
C8A 0.047(2) 0.041(2) 0.039(3) 0.002(2) 0.004(2) -0.0025(19)
C4 0.040(2) 0.050(3) 0.036(3) 0.000(2) 0.0086(19) -0.0008(18)
C3 0.039(2) 0.065(3) 0.047(3) 0.002(2) 0.003(2) 0.000(2)
C5 0.066(3) 0.060(3) 0.036(3) 0.000(2) 0.006(2) 0.004(2)
C10 0.048(3) 0.058(3) 0.063(4) 0.002(3) 0.016(2) 0.004(2)
C8 0.048(2) 0.065(3) 0.054(3) 0.001(3) -0.005(2) 0.003(2)
C15 0.058(3) 0.054(3) 0.075(4) 0.007(3) -0.005(3) 0.013(2)
C12 0.079(3) 0.045(3) 0.048(3) -0.006(2) 0.024(3) 0.003(2)
C6 0.089(4) 0.071(4) 0.028(3) -0.003(2) -0.006(3) -0.002(3)
C11 0.062(3) 0.065(3) 0.067(4) 0.002(3) 0.024(3) 0.006(2)
C7 0.063(3) 0.073(4) 0.059(4) -0.001(3) -0.013(3) 0.002(3)
C16 0.061(3) 0.113(5) 0.081(5) 0.018(4) -0.017(3) 0.013(3)
C13 0.073(3) 0.063(3) 0.073(4) -0.017(3) 0.020(3) -0.026(3)
C14 0.071(3) 0.105(5) 0.083(5) -0.044(4) 0.020(3) -0.013(3)

loop_
_atom_type_symbol
_atom_type_description
_atom_type_scat_dispersion_real
_atom_type_scat_dispersion_imag
_atom_type_scat_source
C C 0.0033 0.0016 'International Tables Vol C Tables 4.2.6.8 and 6.1.1.4'
H H 0.0000 0.0000 'International Tables Vol C Tables 4.2.6.8 and 6.1.1.4'
N N 0.0061 0.0033 'International Tables Vol C Tables 4.2.6.8 and 6.1.1.4'
O O 0.0106 0.0060 'International Tables Vol C Tables 4.2.6.8 and 6.1.1.4'
P P 0.1023 0.0942 'International Tables Vol C Tables 4.2.6.8 and 6.1.1.4'

loop_
_geom_angle_atom_site_label_1
_geom_angle_atom_site_label_2
_geom_angle_atom_site_label_3
_geom_angle
_geom_angle_site_symmetry_1
_geom_angle_site_symmetry_3
_geom_angle_publ_flag
O2 P1 O4 116.33(19) . . ?
O2 P1 O3 113.86(18) . . ?
O4 P1 O3 103.16(17) . . ?
O2 P1 C4 114.98(19) . . ?
O4 P1 C4 99.62(17) . . ?
O3 P1 C4 107.28(19) . . ?
C13 O3 P1 120.7(3) . . ?
C15 O4 P1 119.4(3) . . ?
C10 N9 C9A 119.2(4) . . ?
C10 N9 C8A 126.7(4) . . ?
C9A N9 C8A 114.0(3) . . ?
C9A N1 N2 110.9(4) . . ?
C9A N1 C12 123.1(4) . . ?
N2 N1 C12 125.9(4) . . ?
C3 N2 N1 104.1(4) . . ?
N1 C9A C3A 108.8(3) . . ?
N1 C9A N9 122.4(4) . . ?
C3A C9A N9 128.7(4) . . ?
C9A C3A C3 103.3(4) . . ?
C9A C3A C4 120.6(3) . . ?
C3 C3A C4 136.0(4) . . ?
C5 C4A C8A 118.3(4) . . ?
C5 C4A C4 118.1(4) . . ?
C8A C4A C4 123.6(4) . . ?
C4A C8A C8 118.7(4) . . ?
C4A C8A N9 120.8(3) . . ?
C8 C8A N9 120.5(4) . . ?
C3A C4 C4A 109.4(3) . . ?
C3A C4 P1 109.5(3) . . ?
C4A C4 P1 110.5(3) . . ?
C3A C4 H4 109.2 . . ?
C4A C4 H4 109.2 . . ?
P1 C4 H4 109.2 . . ?
N2 C3 C3A 112.9(4) . . ?
N2 C3 H3 123.5 . . ?
C3A C3 H3 123.5 . . ?
C4A C5 C6 123.0(5) . . ?
C4A C5 H5 118.5 . . ?
C6 C5 H5 118.5 . . ?
O1 C10 N9 123.6(5) . . ?
O1 C10 C11 120.8(5) . . ?
N9 C10 C11 115.5(4) . . ?
C7 C8 C8A 120.8(5) . . ?
C7 C8 H8 119.6 . . ?
C8A C8 H8 119.6 . . ?
O4 C15 C16 108.1(4) . . ?
O4 C15 H15A 110.1 . . ?
C16 C15 H15A 110.1 . . ?
O4 C15 H15B 110.1 . . ?
C16 C15 H15B 110.1 . . ?
H15A C15 H15B 108.4 . . ?
N1 C12 C11 106.8(4) . . ?
N1 C12 H12A 110.4 . . ?
C11 C12 H12A 110.4 . . ?
N1 C12 H12B 110.4 . . ?
C11 C12 H12B 110.4 . . ?
H12A C12 H12B 108.6 . . ?
C7 C6 C5 117.5(5) . . ?
C7 C6 H6 121.2 . . ?
C5 C6 H6 121.2 . . ?
C12 C11 C10 117.4(4) . . ?
C12 C11 H11A 107.9 . . ?
C10 C11 H11A 107.9 . . ?
C12 C11 H11B 107.9 . . ?
C10 C11 H11B 107.9 . . ?
H11A C11 H11B 107.2 . . ?
C8 C7 C6 121.6(5) . . ?
C8 C7 H7 119.2 . . ?
C6 C7 H7 119.2 . . ?
C15 C16 H16A 109.5 . . ?
C15 C16 H16B 109.5 . . ?
H16A C16 H16B 109.5 . . ?
C15 C16 H16C 109.5 . . ?
H16A C16 H16C 109.5 . . ?
H16B C16 H16C 109.5 . . ?
O3 C13 C14 110.7(4) . . ?
O3 C13 H13A 109.5 . . ?
C14 C13 H13A 109.5 . . ?
O3 C13 H13B 109.5 . . ?
C14 C13 H13B 109.5 . . ?
H13A C13 H13B 108.1 . . ?
C13 C14 H14A 109.5 . . ?
C13 C14 H14B 109.5 . . ?
H14A C14 H14B 109.5 . . ?
C13 C14 H14C 109.5 . . ?
H14A C14 H14C 109.5 . . ?
H14B C14 H14C 109.5 . . ?

loop_
_geom_bond_atom_site_label_1
_geom_bond_atom_site_label_2
_geom_bond_distance
_geom_bond_site_symmetry_2
_geom_bond_publ_flag
P1 O2 1.455(3) . ?
P1 O4 1.571(3) . ?
P1 O3 1.576(3) . ?
P1 C4 1.816(4) . ?
O3 C13 1.449(5) . ?
O4 C15 1.468(5) . ?
N9 C10 1.387(6) . ?
N9 C9A 1.393(5) . ?
N9 C8A 1.442(5) . ?
N1 C9A 1.352(5) . ?
N1 N2 1.360(5) . ?
N1 C12 1.440(6) . ?
O1 C10 1.205(5) . ?
N2 C3 1.322(6) . ?
C9A C3A 1.353(6) . ?
C3A C3 1.405(6) . ?
C3A C4 1.493(6) . ?
C4A C5 1.379(6) . ?
C4A C8A 1.400(6) . ?
C4A C4 1.539(5) . ?
C8A C8 1.409(6) . ?
C4 H4 0.9800 . ?
C3 H3 0.9300 . ?
C5 C6 1.387(6) . ?
C5 H5 0.9300 . ?
C10 C11 1.512(7) . ?
C8 C7 1.356(7) . ?
C8 H8 0.9300 . ?
C15 C16 1.490(7) . ?
C15 H15A 0.9700 . ?
C15 H15B 0.9700 . ?
C12 C11 1.499(6) . ?
C12 H12A 0.9700 . ?
C12 H12B 0.9700 . ?
C6 C7 1.377(7) . ?
C6 H6 0.9300 . ?
C11 H11A 0.9700 . ?
C11 H11B 0.9700 . ?
C7 H7 0.9300 . ?
C16 H16A 0.9600 . ?
C16 H16B 0.9600 . ?
C16 H16C 0.9600 . ?
C13 C14 1.476(7) . ?
C13 H13A 0.9700 . ?
C13 H13B 0.9700 . ?
C14 H14A 0.9600 . ?
C14 H14B 0.9600 . ?
C14 H14C 0.9600 . ?
